data_7015222
loop_
_publ_author_name
'Li, Hao'
'Han, Ying-Feng'
'Jin, Guo-Xin'

_publ_section_title
;
 Bis-imine-cyclometalated macrocycles: synthesis, characterization and
 observation of solution behaviour.
;
_journal_issue 18
_journal_name_full 'Dalton transactions (Cambridge, England : 2003)'
_journal_page_first 4982
_journal_page_last 4993
_journal_paper_doi 10.1039/c0dt01377c
_journal_volume 40
_journal_year 2011
_chemical_formula_sum 'C92 H98 F12 Ir4 N8 O13 S4'
_chemical_formula_weight 2648.82
_chemical_name_systematic
;
?
;
_space_group_IT_number 12
_symmetry_cell_setting monoclinic
_symmetry_space_group_name_Hall '-C 2y'
_symmetry_space_group_name_H-M 'C 1 2/m 1'
_atom_sites_solution_hydrogens geom
_atom_sites_solution_primary direct
_atom_sites_solution_secondary difmap
_audit_creation_method SHELXL-97
_cell_angle_alpha 90.00
_cell_angle_beta 119.209(9)
_cell_angle_gamma 90.00
_cell_formula_units_Z 4
_cell_length_a 27.719(12)
_cell_length_b 22.208(12)
_cell_length_c 20.173(10)
_cell_measurement_reflns_used 882
_cell_measurement_temperature 293(2)
_cell_measurement_theta_max 24.130
_cell_measurement_theta_min 2.373
_cell_volume 10839(9)
_computing_cell_refinement 'Bruker SMART'
_computing_data_collection 'Bruker SMART'
_computing_data_reduction 'Bruker SHELXTL'
_computing_molecular_graphics 'Bruker SHELXTL'
_computing_publication_material 'Bruker SHELXTL'
_computing_structure_refinement 'SHELXL-97 (Sheldrick, 1997)'
_computing_structure_solution 'SHELXS-97 (Sheldrick, 1990)'
_diffrn_ambient_temperature 293(2)
_diffrn_measured_fraction_theta_full 0.971
_diffrn_measured_fraction_theta_max 0.971
_diffrn_measurement_device_type 'CCD area detector'
_diffrn_measurement_method 'phi and omega scans'
_diffrn_radiation_monochromator graphite
_diffrn_radiation_source 'fine-focus sealed tube'
_diffrn_radiation_type MoK\a
_diffrn_radiation_wavelength 0.71073
_diffrn_reflns_av_R_equivalents 0.0699
_diffrn_reflns_av_sigmaI/netI 0.1206
_diffrn_reflns_limit_h_max 34
_diffrn_reflns_limit_h_min -34
_diffrn_reflns_limit_k_max 28
_diffrn_reflns_limit_k_min -26
_diffrn_reflns_limit_l_max 24
_diffrn_reflns_limit_l_min -25
_diffrn_reflns_number 25942
_diffrn_reflns_theta_full 27.01
_diffrn_reflns_theta_max 27.01
_diffrn_reflns_theta_min 1.24
_diffrn_standards_decay_% 3.82
_exptl_absorpt_coefficient_mu 5.050
_exptl_absorpt_correction_T_max 0.6321
_exptl_absorpt_correction_T_min 0.5180
_exptl_absorpt_correction_type multi-scan
_exptl_absorpt_process_details sadabs
_exptl_crystal_colour red
_exptl_crystal_density_diffrn 1.623
_exptl_crystal_density_method 'not measured'
_exptl_crystal_description prism
_exptl_crystal_F_000 5160
_exptl_crystal_size_max 0.15
_exptl_crystal_size_mid 0.12
_exptl_crystal_size_min 0.10
_refine_diff_density_max 2.452
_refine_diff_density_min -1.946
_refine_diff_density_rms 0.164
_refine_ls_extinction_method none
_refine_ls_goodness_of_fit_ref 0.828
_refine_ls_hydrogen_treatment constr
_refine_ls_matrix_type full
_refine_ls_number_parameters 539
_refine_ls_number_reflns 11808
_refine_ls_number_restraints 7
_refine_ls_restrained_S_all 0.829
_refine_ls_R_factor_all 0.1110
_refine_ls_R_factor_gt 0.0529
_refine_ls_shift/su_max 0.001
_refine_ls_shift/su_mean 0.000
_refine_ls_structure_factor_coef Fsqd
_refine_ls_weighting_details 'calc w=1/[\s^2^(Fo^2^)+(0.0641P)^2^+0.0000P] where P=(Fo^2^+2Fc^2^)/3'
_refine_ls_weighting_scheme calc
_refine_ls_wR_factor_gt 0.1226
_refine_ls_wR_factor_ref 0.1359
_reflns_number_gt 5292
_reflns_number_total 11808
_reflns_threshold_expression >2sigma(I)
_cod_data_source_file c0dt01377c.txt
_cod_data_source_block Complex_2a
_cod_depositor_comments
;
The following automatic conversions were performed:
'_symmetry_cell_setting' value 'Monoclinic' changed to 'monoclinic'
according to '/home/saulius/struct/CIF-dictionaries/cif_core.dic'
dictionary named 'cif_core.dic' version 2.4.1 from 2010-06-29.

Automatic conversion script
Id: cif_fix_enum 1555 2011-01-17 13:19:09Z saulius 
;
_cod_original_cell_volume 10840(9)
_cod_original_sg_symbol_H-M C2/m
_cod_database_code 7015222

loop_
_symmetry_equiv_pos_as_xyz
'x, y, z'
'-x, y, -z'
'x+1/2, y+1/2, z'
'-x+1/2, y+1/2, -z'
'-x, -y, -z'
'x, -y, z'
'-x+1/2, -y+1/2, -z'
'x+1/2, -y+1/2, z'

loop_
_atom_site_label
_atom_site_type_symbol
_atom_site_fract_x
_atom_site_fract_y
_atom_site_fract_z
_atom_site_U_iso_or_equiv
_atom_site_adp_type
_atom_site_occupancy
_atom_site_symmetry_multiplicity
_atom_site_calc_flag
_atom_site_refinement_flags
_atom_site_disorder_assembly
_atom_site_disorder_group
Ir1 Ir 0.078832(14) 0.188564(18) 0.300020(19) 0.04110(12) Uani 1 1 d . . .
Ir2 Ir 0.288435(15) 0.19031(2) 0.20155(2) 0.05010(14) Uani 1 1 d . . .
N1 N 0.1210(3) 0.1272(3) 0.3909(4) 0.041(2) Uani 1 1 d . . .
N2 N 0.3395(3) 0.1252(4) 0.2834(4) 0.049(2) Uani 1 1 d . . .
N3 N 0.1480(3) 0.1867(4) 0.2817(4) 0.0448(18) Uani 1 1 d . . .
N4 N 0.2327(3) 0.1880(4) 0.2438(4) 0.0451(18) Uani 1 1 d . . .
F1 F 0.0543(3) 0.0482(4) 0.0007(4) 0.143(3) Uani 1 1 d . . .
F2 F 0.1188(5) 0.0000 -0.0023(6) 0.143(5) Uani 1 2 d S . .
F3 F 0.2446(3) 0.0508(4) 0.4747(6) 0.149(4) Uani 1 1 d . . .
F4 F 0.3222(7) 0.0000 0.5506(8) 0.225(9) Uani 1 2 d S . .
O1 O 0.1554(4) 0.0531(4) 0.1484(4) 0.112(3) Uani 1 1 d . . .
O2 O 0.0818(5) 0.0000 0.1527(6) 0.114(5) Uani 1 2 d S . .
O3 O 0.2329(5) 0.0000 0.3411(6) 0.090(4) Uani 1 2 d S . .
O4 O 0.3268(5) 0.0520(4) 0.4251(6) 0.142(4) Uani 1 1 d . . .
S1 S 0.12404(17) 0.0000 0.1319(2) 0.0676(12) Uani 1 2 d S . .
S2 S 0.2832(4) 0.0000 0.4099(4) 0.160(3) Uani 1 2 d SD . .
C1 C 0.1271(4) 0.2448(4) 0.3879(5) 0.042(2) Uani 1 1 d . . .
C2 C 0.1314(5) 0.3048(4) 0.3872(6) 0.066(3) Uani 1 1 d . . .
H2 H 0.1111 0.3252 0.3416 0.079 Uiso 1 1 calc R . .
C3 C 0.1648(6) 0.3374(6) 0.4518(8) 0.092(4) Uani 1 1 d . . .
H3 H 0.1645 0.3793 0.4495 0.110 Uiso 1 1 calc R . .
C4 C 0.1990(5) 0.3087(6) 0.5205(7) 0.080(4) Uani 1 1 d . . .
H4 H 0.2230 0.3305 0.5635 0.096 Uiso 1 1 calc R . .
C5 C 0.1960(5) 0.2466(5) 0.5224(7) 0.070(3) Uani 1 1 d . . .
H5 H 0.2171 0.2258 0.5675 0.083 Uiso 1 1 calc R . .
C6 C 0.1611(4) 0.2155(5) 0.4561(6) 0.047(3) Uani 1 1 d . . .
C7 C 0.1556(4) 0.1513(5) 0.4539(5) 0.047(3) Uani 1 1 d . . .
H7 H 0.1766 0.1280 0.4968 0.057 Uiso 1 1 calc R . .
C8 C 0.1018(3) 0.0306(4) 0.3240(5) 0.043(2) Uani 1 1 d . . .
H8 H 0.0937 0.0510 0.2795 0.051 Uiso 1 1 calc R . .
C9 C 0.1134(4) 0.0630(4) 0.3876(5) 0.045(2) Uani 1 1 d . . .
C10 C 0.1171(4) 0.0304(4) 0.4490(5) 0.055(3) Uani 1 1 d . . .
H10 H 0.1196 0.0510 0.4908 0.066 Uiso 1 1 calc R . .
C11 C 0.3371(3) 0.2439(4) 0.2970(4) 0.056(3) Uani 1 1 d G . .
C12 C 0.3337(3) 0.3058(4) 0.3019(4) 0.068(3) Uani 1 1 d G . .
H12 H 0.3088 0.3277 0.2597 0.082 Uiso 1 1 calc R . .
C13 C 0.3675(4) 0.3351(3) 0.3697(5) 0.103(5) Uani 1 1 d G . .
H13 H 0.3652 0.3767 0.3730 0.123 Uiso 1 1 calc R . .
C14 C 0.4046(3) 0.3025(4) 0.4325(4) 0.100(6) Uani 1 1 d G . .
H14 H 0.4272 0.3222 0.4780 0.120 Uiso 1 1 calc R . .
C15 C 0.4080(3) 0.2406(4) 0.4277(4) 0.067(3) Uani 1 1 d G . .
H15 H 0.4329 0.2187 0.4699 0.080 Uiso 1 1 calc R . .
C16 C 0.3742(3) 0.2113(3) 0.3599(4) 0.056(3) Uani 1 1 d G . .
C17 C 0.3723(4) 0.1482(5) 0.3491(6) 0.057(3) Uani 1 1 d . . .
H17 H 0.3948 0.1232 0.3895 0.068 Uiso 1 1 calc R . .
C18 C 0.2929(4) 0.0302(4) 0.2303(5) 0.053(3) Uani 1 1 d . . .
H18 H 0.2601 0.0509 0.2009 0.064 Uiso 1 1 calc R . .
C19 C 0.3410(4) 0.0619(5) 0.2734(5) 0.053(3) Uani 1 1 d . . .
C20 C 0.3902(4) 0.0296(4) 0.3067(5) 0.061(3) Uani 1 1 d . . .
H20 H 0.4236 0.0502 0.3293 0.074 Uiso 1 1 calc R . .
C21 C 0.1806(4) 0.1398(4) 0.2938(5) 0.051(3) Uani 1 1 d . . .
H21 H 0.1755 0.1054 0.3159 0.061 Uiso 1 1 calc R . .
C22 C 0.2223(4) 0.1408(5) 0.2744(5) 0.050(3) Uani 1 1 d . . .
H22 H 0.2439 0.1065 0.2834 0.060 Uiso 1 1 calc R . .
C23 C 0.2013(5) 0.2364(5) 0.2355(7) 0.081(4) Uani 1 1 d . . .
H23 H 0.2074 0.2717 0.2160 0.097 Uiso 1 1 calc R . .
C24 C 0.1600(5) 0.2351(5) 0.2551(8) 0.086(4) Uani 1 1 d . . .
H24 H 0.1399 0.2701 0.2493 0.103 Uiso 1 1 calc R . .
C25 C 0.0128(3) 0.1901(5) 0.1777(5) 0.045(2) Uani 1 1 d . . .
C26 C -0.0002(4) 0.1427(5) 0.2143(6) 0.056(3) Uani 1 1 d . . .
C27 C -0.0064(4) 0.1704(6) 0.2759(6) 0.064(3) Uani 1 1 d . . .
C28 C 0.0030(4) 0.2341(5) 0.2738(6) 0.061(3) Uani 1 1 d . . .
C29 C 0.0160(4) 0.2468(5) 0.2138(6) 0.057(3) Uani 1 1 d . . .
C30 C 0.0202(5) 0.1812(6) 0.1089(6) 0.089(4) Uani 1 1 d . . .
H30A H -0.0153 0.1759 0.0646 0.134 Uiso 1 1 calc R . .
H30B H 0.0425 0.1461 0.1160 0.134 Uiso 1 1 calc R . .
H30C H 0.0381 0.2159 0.1022 0.134 Uiso 1 1 calc R . .
C31 C -0.0166(4) 0.0800(5) 0.1851(6) 0.084(4) Uani 1 1 d . . .
H31A H -0.0559 0.0783 0.1521 0.125 Uiso 1 1 calc R . .
H31B H -0.0065 0.0530 0.2270 0.125 Uiso 1 1 calc R . .
H31C H 0.0020 0.0683 0.1575 0.125 Uiso 1 1 calc R . .
C32 C -0.0204(5) 0.1384(6) 0.3274(6) 0.091(4) Uani 1 1 d . . .
H32A H -0.0107 0.1627 0.3715 0.136 Uiso 1 1 calc R . .
H32B H -0.0003 0.1011 0.3425 0.136 Uiso 1 1 calc R . .
H32C H -0.0593 0.1302 0.3020 0.136 Uiso 1 1 calc R . .
C33 C -0.0057(5) 0.2805(6) 0.3218(7) 0.089(4) Uani 1 1 d . . .
H33A H 0.0186 0.3140 0.3307 0.133 Uiso 1 1 calc R . .
H33B H 0.0022 0.2628 0.3694 0.133 Uiso 1 1 calc R . .
H33C H -0.0433 0.2941 0.2957 0.133 Uiso 1 1 calc R . .
C34 C 0.0200(5) 0.3075(4) 0.1865(6) 0.073(3) Uani 1 1 d . . .
H34A H 0.0582 0.3177 0.2060 0.110 Uiso 1 1 calc R . .
H34B H 0.0029 0.3364 0.2038 0.110 Uiso 1 1 calc R . .
H34C H 0.0016 0.3075 0.1320 0.110 Uiso 1 1 calc R . .
C35 C 0.2233(5) 0.1914(7) 0.0805(6) 0.069(3) Uani 1 1 d . . .
C36 C 0.2511(5) 0.2488(6) 0.1028(6) 0.072(3) Uani 1 1 d . . .
C37 C 0.3064(6) 0.2392(7) 0.1235(6) 0.081(4) Uani 1 1 d . . .
C38 C 0.3134(5) 0.1767(7) 0.1161(7) 0.084(4) Uani 1 1 d . . .
C39 C 0.2597(5) 0.1464(6) 0.0853(6) 0.068(3) Uani 1 1 d . . .
C40 C 0.1612(4) 0.1837(6) 0.0509(6) 0.094(4) Uani 1 1 d . . .
H40A H 0.1424 0.1808 -0.0035 0.142 Uiso 1 1 calc R . .
H40B H 0.1474 0.2178 0.0658 0.142 Uiso 1 1 calc R . .
H40C H 0.1549 0.1477 0.0719 0.142 Uiso 1 1 calc R . .
C41 C 0.2258(5) 0.3096(6) 0.0916(7) 0.100(4) Uani 1 1 d . . .
H41A H 0.2487 0.3346 0.1345 0.150 Uiso 1 1 calc R . .
H41B H 0.1898 0.3061 0.0869 0.150 Uiso 1 1 calc R . .
H41C H 0.2228 0.3273 0.0463 0.150 Uiso 1 1 calc R . .
C42 C 0.3518(5) 0.2859(7) 0.1448(6) 0.106(5) Uani 1 1 d . . .
H42A H 0.3354 0.3242 0.1237 0.158 Uiso 1 1 calc R . .
H42B H 0.3755 0.2739 0.1250 0.158 Uiso 1 1 calc R . .
H42C H 0.3729 0.2890 0.1991 0.158 Uiso 1 1 calc R . .
C43 C 0.3647(5) 0.1421(7) 0.1278(7) 0.116(6) Uani 1 1 d . . .
H43A H 0.3609 0.1316 0.0793 0.173 Uiso 1 1 calc R . .
H43B H 0.3686 0.1062 0.1564 0.173 Uiso 1 1 calc R . .
H43C H 0.3969 0.1669 0.1551 0.173 Uiso 1 1 calc R . .
C44 C 0.2472(6) 0.0837(7) 0.0589(6) 0.114(5) Uani 1 1 d . . .
H44A H 0.2168 0.0695 0.0648 0.171 Uiso 1 1 calc R . .
H44B H 0.2791 0.0591 0.0884 0.171 Uiso 1 1 calc R . .
H44C H 0.2376 0.0817 0.0064 0.171 Uiso 1 1 calc R . .
C45 C 0.0853(8) 0.0000 0.0272(9) 0.091(7) Uani 1 2 d S . .
C46 C 0.2723(9) 0.0000 0.4862(11) 0.110(7) Uani 1 2 d SDU . .
O5 O 1.0000 0.0639(3) 0.5000 0.060(3) Uani 1 2 d S . .

loop_
_atom_site_aniso_label
_atom_site_aniso_U_11
_atom_site_aniso_U_22
_atom_site_aniso_U_33
_atom_site_aniso_U_23
_atom_site_aniso_U_13
_atom_site_aniso_U_12
Ir1 0.0335(2) 0.0481(2) 0.0459(2) 0.0000(2) 0.02274(18) 0.0005(2)
Ir2 0.0376(2) 0.0744(3) 0.0430(2) 0.0074(2) 0.02337(19) -0.0060(2)
N1 0.038(5) 0.049(5) 0.042(5) -0.007(4) 0.023(4) -0.008(4)
N2 0.030(5) 0.076(7) 0.035(5) 0.005(4) 0.012(4) -0.011(4)
N3 0.035(4) 0.048(5) 0.054(5) 0.000(4) 0.023(4) 0.002(4)
N4 0.037(4) 0.055(5) 0.048(4) 0.013(4) 0.024(4) 0.001(5)
F1 0.095(6) 0.218(10) 0.090(6) 0.055(6) 0.023(5) 0.043(7)
F2 0.091(9) 0.274(17) 0.085(8) 0.000 0.058(7) 0.000
F3 0.091(7) 0.098(6) 0.229(10) -0.024(7) 0.057(7) 0.009(5)
F4 0.201(17) 0.180(15) 0.128(12) 0.000 -0.048(11) 0.000
O1 0.086(7) 0.135(8) 0.083(6) 0.004(6) 0.016(5) -0.028(6)
O2 0.086(10) 0.195(14) 0.079(9) 0.000 0.055(8) 0.000
O3 0.094(10) 0.098(9) 0.064(8) 0.000 0.027(7) 0.000
O4 0.218(13) 0.120(8) 0.142(9) -0.071(7) 0.129(9) -0.081(8)
S1 0.039(2) 0.108(4) 0.048(2) 0.000 0.0149(19) 0.000
S2 0.216(9) 0.067(4) 0.104(5) 0.000 0.005(5) 0.000
C1 0.037(6) 0.039(6) 0.052(7) 0.006(5) 0.023(5) -0.008(5)
C2 0.080(9) 0.040(6) 0.070(7) -0.012(6) 0.029(7) -0.017(6)
C3 0.085(11) 0.056(8) 0.121(12) -0.006(9) 0.039(10) -0.009(8)
C4 0.056(8) 0.097(10) 0.074(8) -0.019(9) 0.023(7) -0.027(8)
C5 0.067(9) 0.066(8) 0.083(9) 0.004(7) 0.042(7) 0.002(7)
C6 0.037(6) 0.053(6) 0.067(7) -0.024(6) 0.037(6) -0.017(5)
C7 0.047(6) 0.063(8) 0.032(5) 0.001(5) 0.019(5) 0.000(6)
C8 0.036(5) 0.040(5) 0.043(5) 0.011(4) 0.012(4) 0.008(4)
C9 0.046(6) 0.042(6) 0.054(6) 0.002(5) 0.029(5) -0.004(5)
C10 0.058(7) 0.067(7) 0.048(6) 0.004(5) 0.030(5) 0.005(5)
C11 0.040(7) 0.081(8) 0.058(7) 0.007(6) 0.031(6) -0.026(6)
C12 0.069(8) 0.069(8) 0.074(8) 0.008(7) 0.041(7) -0.015(7)
C13 0.080(10) 0.110(12) 0.125(12) -0.081(10) 0.055(10) -0.041(9)
C14 0.196(17) 0.062(9) 0.120(12) -0.045(8) 0.137(13) -0.066(10)
C15 0.044(7) 0.096(10) 0.047(7) -0.008(6) 0.011(5) -0.013(7)
C16 0.040(6) 0.093(9) 0.042(6) 0.007(6) 0.025(5) 0.005(6)
C17 0.037(6) 0.079(9) 0.054(7) 0.011(6) 0.022(6) -0.003(6)
C18 0.044(6) 0.076(7) 0.029(5) 0.017(5) 0.009(4) 0.011(5)
C19 0.040(6) 0.066(8) 0.051(6) 0.003(6) 0.022(5) 0.002(6)
C20 0.033(6) 0.084(8) 0.064(6) -0.007(5) 0.021(5) -0.008(5)
C21 0.055(7) 0.042(6) 0.073(7) 0.008(5) 0.045(6) -0.003(6)
C22 0.042(6) 0.053(6) 0.058(6) 0.000(5) 0.026(5) 0.006(5)
C23 0.085(10) 0.062(8) 0.124(11) 0.039(8) 0.074(9) 0.023(7)
C24 0.080(9) 0.065(8) 0.156(13) 0.041(8) 0.091(10) 0.027(7)
C25 0.022(5) 0.064(6) 0.047(5) 0.004(6) 0.017(4) 0.002(5)
C26 0.040(6) 0.057(7) 0.059(7) 0.002(6) 0.014(5) 0.001(6)
C27 0.031(6) 0.110(10) 0.046(6) -0.013(6) 0.015(5) -0.005(6)
C28 0.045(7) 0.084(8) 0.054(7) -0.021(6) 0.024(6) 0.007(6)
C29 0.040(6) 0.052(7) 0.073(8) -0.002(6) 0.022(6) 0.007(5)
C30 0.087(10) 0.126(11) 0.067(8) 0.002(8) 0.046(7) 0.021(9)
C31 0.036(7) 0.086(9) 0.100(9) -0.020(8) 0.011(6) 0.008(7)
C32 0.072(9) 0.142(12) 0.085(9) 0.011(9) 0.060(8) -0.013(9)
C33 0.053(8) 0.106(10) 0.103(10) -0.013(9) 0.035(7) 0.025(8)
C34 0.092(9) 0.043(6) 0.068(7) 0.012(6) 0.026(7) 0.019(7)
C35 0.057(7) 0.108(10) 0.041(6) 0.009(7) 0.023(5) -0.017(9)
C36 0.063(9) 0.089(10) 0.049(7) 0.025(7) 0.017(6) -0.003(8)
C37 0.065(9) 0.136(12) 0.041(7) 0.018(8) 0.025(6) -0.032(9)
C38 0.046(8) 0.152(14) 0.064(8) 0.014(9) 0.035(6) 0.016(9)
C39 0.062(9) 0.096(10) 0.040(6) -0.004(7) 0.019(6) -0.011(8)
C40 0.049(7) 0.151(13) 0.071(8) 0.023(9) 0.019(6) -0.011(9)
C41 0.075(10) 0.130(12) 0.089(10) 0.035(10) 0.035(8) 0.013(10)
C42 0.070(9) 0.181(15) 0.066(8) 0.010(9) 0.033(7) -0.051(10)
C43 0.084(11) 0.190(16) 0.104(11) 0.044(11) 0.071(9) 0.039(11)
C44 0.145(14) 0.152(15) 0.045(7) -0.008(9) 0.046(8) -0.018(12)
C45 0.043(11) 0.15(2) 0.042(10) 0.000 -0.014(9) 0.000
C46 0.065(12) 0.088(13) 0.183(17) 0.000 0.066(12) 0.000
O5 0.121(9) 0.016(4) 0.099(7) 0.000 0.097(7) 0.000

loop_
_atom_type_symbol
_atom_type_description
_atom_type_scat_dispersion_real
_atom_type_scat_dispersion_imag
_atom_type_scat_source
C C 0.0033 0.0016 'International Tables Vol C Tables 4.2.6.8 and 6.1.1.4'
H H 0.0000 0.0000 'International Tables Vol C Tables 4.2.6.8 and 6.1.1.4'
N N 0.0061 0.0033 'International Tables Vol C Tables 4.2.6.8 and 6.1.1.4'
O O 0.0106 0.0060 'International Tables Vol C Tables 4.2.6.8 and 6.1.1.4'
F F 0.0171 0.0103 'International Tables Vol C Tables 4.2.6.8 and 6.1.1.4'
S S 0.1246 0.1234 'International Tables Vol C Tables 4.2.6.8 and 6.1.1.4'
Ir Ir -1.4442 7.9887 'International Tables Vol C Tables 4.2.6.8 and 6.1.1.4'

loop_
_geom_angle_atom_site_label_1
_geom_angle_atom_site_label_2
_geom_angle_atom_site_label_3
_geom_angle
_geom_angle_site_symmetry_1
_geom_angle_site_symmetry_3
_geom_angle_publ_flag
C1 Ir1 N1 77.9(3) . . ?
C1 Ir1 N3 84.2(3) . . ?
N1 Ir1 N3 88.6(3) . . ?
C1 Ir1 C28 94.2(4) . . ?
N1 Ir1 C28 125.0(4) . . ?
N3 Ir1 C28 145.4(4) . . ?
C1 Ir1 C29 105.0(4) . . ?
N1 Ir1 C29 163.3(3) . . ?
N3 Ir1 C29 108.1(3) . . ?
C28 Ir1 C29 39.0(4) . . ?
C1 Ir1 C27 118.7(4) . . ?
N1 Ir1 C27 98.8(4) . . ?
N3 Ir1 C27 156.9(3) . . ?
C28 Ir1 C27 38.6(4) . . ?
C29 Ir1 C27 65.1(4) . . ?
C1 Ir1 C25 141.4(4) . . ?
N1 Ir1 C25 140.4(3) . . ?
N3 Ir1 C25 97.5(3) . . ?
C28 Ir1 C25 63.1(3) . . ?
C29 Ir1 C25 37.8(3) . . ?
C27 Ir1 C25 63.2(3) . . ?
C1 Ir1 C26 156.5(4) . . ?
N1 Ir1 C26 106.9(3) . . ?
N3 Ir1 C26 118.5(3) . . ?
C28 Ir1 C26 63.8(4) . . ?
C29 Ir1 C26 63.9(4) . . ?
C27 Ir1 C26 38.4(3) . . ?
C25 Ir1 C26 37.0(3) . . ?
N4 Ir2 C11 85.0(3) . . ?
N4 Ir2 N2 90.6(3) . . ?
C11 Ir2 N2 77.7(3) . . ?
N4 Ir2 C37 141.8(5) . . ?
C11 Ir2 C37 96.3(4) . . ?
N2 Ir2 C37 127.1(5) . . ?
N4 Ir2 C38 154.6(4) . . ?
C11 Ir2 C38 119.7(4) . . ?
N2 Ir2 C38 99.9(4) . . ?
C37 Ir2 C38 38.2(5) . . ?
N4 Ir2 C36 105.8(4) . . ?
C11 Ir2 C36 107.9(4) . . ?
N2 Ir2 C36 162.9(4) . . ?
C37 Ir2 C36 37.6(4) . . ?
C38 Ir2 C36 63.2(5) . . ?
N4 Ir2 C35 94.7(3) . . ?
C11 Ir2 C35 144.8(4) . . ?
N2 Ir2 C35 137.4(5) . . ?
C37 Ir2 C35 63.0(4) . . ?
C38 Ir2 C35 62.0(4) . . ?
C36 Ir2 C35 38.4(4) . . ?
N4 Ir2 C39 116.6(4) . . ?
C11 Ir2 C39 157.8(3) . . ?
N2 Ir2 C39 105.8(4) . . ?
C37 Ir2 C39 63.7(5) . . ?
C38 Ir2 C39 38.3(4) . . ?
C36 Ir2 C39 62.9(5) . . ?
C35 Ir2 C39 35.8(4) . . ?
C7 N1 C9 118.9(9) . . ?
C7 N1 Ir1 114.9(7) . . ?
C9 N1 Ir1 126.2(6) . . ?
C17 N2 C19 118.7(9) . . ?
C17 N2 Ir2 113.3(8) . . ?
C19 N2 Ir2 128.0(7) . . ?
C24 N3 C21 115.6(8) . . ?
C24 N3 Ir1 119.1(7) . . ?
C21 N3 Ir1 125.3(6) . . ?
C22 N4 C23 114.8(8) . . ?
C22 N4 Ir2 125.6(7) . . ?
C23 N4 Ir2 119.4(7) . . ?
O1 S1 O1 114.1(8) . 6 ?
O1 S1 O2 115.7(5) . . ?
O1 S1 O2 115.7(5) 6 . ?
O1 S1 C45 102.6(5) . . ?
O1 S1 C45 102.6(5) 6 . ?
O2 S1 C45 103.5(9) . . ?
O3 S2 O4 119.0(6) . . ?
O3 S2 O4 119.0(6) . 6 ?
O4 S2 O4 93.1(10) . 6 ?
O3 S2 C46 111.3(12) . . ?
O4 S2 C46 106.2(6) . . ?
O4 S2 C46 106.2(6) 6 . ?
C2 C1 C6 117.2(10) . . ?
C2 C1 Ir1 128.5(8) . . ?
C6 C1 Ir1 114.3(7) . . ?
C1 C2 C3 122.3(11) . . ?
C2 C3 C4 121.1(12) . . ?
C5 C4 C3 117.5(12) . . ?
C4 C5 C6 119.4(12) . . ?
C5 C6 C1 122.3(10) . . ?
C5 C6 C7 122.5(11) . . ?
C1 C6 C7 115.2(9) . . ?
N1 C7 C6 117.7(10) . . ?
C8 C8 C9 121.8(5) 6 . ?
C8 C9 C10 116.3(8) . . ?
C8 C9 N1 121.9(8) . . ?
C10 C9 N1 121.8(8) . . ?
C10 C10 C9 121.3(5) 6 . ?
C16 C11 C12 120.0 . . ?
C16 C11 Ir2 113.6(4) . . ?
C12 C11 Ir2 126.3(4) . . ?
C13 C12 C11 120.0 . . ?
C14 C13 C12 120.0 . . ?
C15 C14 C13 120.0 . . ?
C14 C15 C16 120.0 . . ?
C11 C16 C15 120.0 . . ?
C11 C16 C17 115.0(7) . . ?
C15 C16 C17 125.0(7) . . ?
N2 C17 C16 120.2(10) . . ?
C18 C18 C19 120.7(6) 6 . ?
C18 C19 C20 117.4(10) . . ?
C18 C19 N2 120.5(9) . . ?
C20 C19 N2 122.1(10) . . ?
C20 C20 C19 121.1(6) 6 . ?
N3 C21 C22 121.6(8) . . ?
N4 C22 C21 123.1(9) . . ?
N4 C23 C24 121.7(10) . . ?
N3 C24 C23 123.0(10) . . ?
C26 C25 C29 110.7(8) . . ?
C26 C25 C30 124.0(10) . . ?
C29 C25 C30 125.3(10) . . ?
C26 C25 Ir1 72.4(5) . . ?
C29 C25 Ir1 69.0(6) . . ?
C30 C25 Ir1 127.2(7) . . ?
C25 C26 C27 106.9(9) . . ?
C25 C26 C31 126.1(10) . . ?
C27 C26 C31 125.8(10) . . ?
C25 C26 Ir1 70.7(5) . . ?
C27 C26 Ir1 68.6(6) . . ?
C31 C26 Ir1 135.7(7) . . ?
C28 C27 C32 127.8(10) . . ?
C28 C27 C26 106.8(9) . . ?
C32 C27 C26 125.3(11) . . ?
C28 C27 Ir1 68.8(6) . . ?
C32 C27 Ir1 124.1(8) . . ?
C26 C27 Ir1 73.1(6) . . ?
C27 C28 C29 109.7(9) . . ?
C27 C28 C33 124.3(10) . . ?
C29 C28 C33 125.7(11) . . ?
C27 C28 Ir1 72.6(6) . . ?
C29 C28 Ir1 71.7(6) . . ?
C33 C28 Ir1 127.1(8) . . ?
C25 C29 C28 105.9(9) . . ?
C25 C29 C34 127.3(10) . . ?
C28 C29 C34 125.7(10) . . ?
C25 C29 Ir1 73.2(5) . . ?
C28 C29 Ir1 69.3(6) . . ?
C34 C29 Ir1 131.2(8) . . ?
C39 C35 C36 110.8(11) . . ?
C39 C35 C40 126.0(13) . . ?
C36 C35 C40 123.1(13) . . ?
C39 C35 Ir2 75.1(7) . . ?
C36 C35 Ir2 69.1(6) . . ?
C40 C35 Ir2 125.7(7) . . ?
C37 C36 C35 107.4(12) . . ?
C37 C36 C41 123.5(13) . . ?
C35 C36 C41 128.0(12) . . ?
C37 C36 Ir2 70.9(7) . . ?
C35 C36 Ir2 72.5(6) . . ?
C41 C36 Ir2 131.4(9) . . ?
C36 C37 C38 107.7(12) . . ?
C36 C37 C42 128.1(15) . . ?
C38 C37 C42 124.1(14) . . ?
C36 C37 Ir2 71.5(6) . . ?
C38 C37 Ir2 71.1(7) . . ?
C42 C37 Ir2 126.1(8) . . ?
C37 C38 C39 109.3(11) . . ?
C37 C38 C43 129.8(14) . . ?
C39 C38 C43 120.6(14) . . ?
C37 C38 Ir2 70.6(6) . . ?
C39 C38 Ir2 75.4(6) . . ?
C43 C38 Ir2 125.5(8) . . ?
C35 C39 C38 104.6(12) . . ?
C35 C39 C44 128.5(13) . . ?
C38 C39 C44 126.7(14) . . ?
C35 C39 Ir2 69.2(6) . . ?
C38 C39 Ir2 66.3(6) . . ?
C44 C39 Ir2 132.5(8) . . ?
F1 C45 F1 109.3(15) 6 . ?
F1 C45 F2 106.3(12) 6 . ?
F1 C45 F2 106.3(12) . . ?
F1 C45 S1 111.5(10) 6 . ?
F1 C45 S1 111.5(10) . . ?
F2 C45 S1 111.7(12) . . ?
F3 C46 F3 117.5(18) 6 . ?
F3 C46 F4 113.7(11) 6 . ?
F3 C46 F4 113.7(11) . . ?
F3 C46 S2 100.7(10) 6 . ?
F3 C46 S2 100.7(10) . . ?
F4 C46 S2 108.4(14) . . ?

loop_
_geom_bond_atom_site_label_1
_geom_bond_atom_site_label_2
_geom_bond_distance
_geom_bond_site_symmetry_2
_geom_bond_publ_flag
Ir1 C1 2.045(9) . ?
Ir1 N1 2.119(8) . ?
Ir1 N3 2.121(7) . ?
Ir1 C28 2.154(10) . ?
Ir1 C29 2.186(10) . ?
Ir1 C27 2.204(10) . ?
Ir1 C25 2.242(9) . ?
Ir1 C26 2.265(10) . ?
Ir2 N4 2.099(7) . ?
Ir2 C11 2.100(7) . ?
Ir2 N2 2.130(8) . ?
Ir2 C37 2.163(10) . ?
Ir2 C38 2.169(11) . ?
Ir2 C36 2.172(11) . ?
Ir2 C35 2.218(10) . ?
Ir2 C39 2.293(11) . ?
N1 C7 1.277(11) . ?
N1 C9 1.438(11) . ?
N2 C17 1.293(12) . ?
N2 C19 1.424(12) . ?
N3 C24 1.315(12) . ?
N3 C21 1.321(11) . ?
N4 C22 1.317(11) . ?
N4 C23 1.341(12) . ?
F1 C45 1.312(11) . ?
F2 C45 1.32(2) . ?
F3 C46 1.319(12) . ?
F4 C46 1.36(2) . ?
O1 S1 1.406(9) . ?
O2 S1 1.424(11) . ?
O3 S2 1.407(12) . ?
O4 S2 1.590(10) . ?
S1 O1 1.406(9) 6 ?
S1 C45 1.845(16) . ?
S2 O4 1.590(10) 6 ?
S2 C46 1.707(10) . ?
C1 C2 1.337(12) . ?
C1 C6 1.393(13) . ?
C2 C3 1.380(15) . ?
C3 C4 1.394(16) . ?
C4 C5 1.384(15) . ?
C5 C6 1.392(14) . ?
C6 C7 1.431(13) . ?
C8 C8 1.360(16) 6 ?
C8 C9 1.365(11) . ?
C9 C10 1.395(11) . ?
C10 C10 1.351(19) 6 ?
C11 C16 1.385(4) . ?
C11 C12 1.385(4) . ?
C12 C13 1.385(4) . ?
C13 C14 1.385(4) . ?
C14 C15 1.385(4) . ?
C15 C16 1.385(4) . ?
C16 C17 1.414(13) . ?
C18 C18 1.342(19) 6 ?
C18 C19 1.376(13) . ?
C19 C20 1.390(12) . ?
C20 C20 1.314(19) 6 ?
C21 C22 1.391(12) . ?
C23 C24 1.382(13) . ?
C25 C26 1.430(12) . ?
C25 C29 1.436(13) . ?
C25 C30 1.513(12) . ?
C26 C27 1.470(13) . ?
C26 C31 1.494(13) . ?
C27 C28 1.442(15) . ?
C27 C32 1.460(13) . ?
C28 C29 1.449(13) . ?
C28 C33 1.510(13) . ?
C29 C34 1.480(13) . ?
C35 C39 1.388(16) . ?
C35 C36 1.444(16) . ?
C35 C40 1.532(14) . ?
C36 C37 1.396(16) . ?
C36 C41 1.485(16) . ?
C37 C38 1.419(17) . ?
C37 C42 1.519(15) . ?
C38 C39 1.469(16) . ?
C38 C43 1.529(15) . ?
C39 C44 1.470(16) . ?
C45 F1 1.312(11) 6 ?
C46 F3 1.319(12) 6 ?

loop_
_platon_squeeze_void_nr
_platon_squeeze_void_average_x
_platon_squeeze_void_average_y
_platon_squeeze_void_average_z
_platon_squeeze_void_volume
_platon_squeeze_void_count_electrons
_platon_squeeze_void_content
1 0.000 0.500 -0.002 1776 669 ' '
2 0.500 0.000 0.036 1776 669 ' '
